data_7216406
loop_
_publ_author_name
'Guo, Huadong'
'Guo, Xianmin'
'Zou, Hengye'
'Qi, Yanjuan'
'Chen, Ruizhan'
'Zhao, Lun'
'Liu, Chunming'

_publ_section_title
;
 A series of coordination polymers assembled from
 9,9-dimethylfluorene-2,7-dicarboxylic acid and various flexible
 bis(imidazole) ligands: synthesis, structures and properties
;
_journal_issue 32
_journal_name_full CrystEngComm
_journal_page_first 7459
_journal_paper_doi 10.1039/C4CE00664J
_journal_volume 16
_journal_year 2014
_chemical_formula_moiety 'C63 H75 N11 O12 Zn2'
_chemical_formula_sum 'C63 H75 N11 O12 Zn2'
_chemical_formula_weight 1309.08
_chemical_melting_point ?
_chemical_name_systematic
;
 ?
;
_space_group_IT_number 64
_symmetry_cell_setting orthorhombic
_symmetry_space_group_name_Hall '-C 2ac 2'
_symmetry_space_group_name_H-M 'C m c a'
_atom_sites_solution_hydrogens geom
_atom_sites_solution_primary direct
_atom_sites_solution_secondary difmap
_audit_creation_method SHELXL-97
_cell_angle_alpha 90.00
_cell_angle_beta 90.00
_cell_angle_gamma 90.00
_cell_formula_units_Z 8
_cell_length_a 14.0828(8)
_cell_length_b 23.9967(12)
_cell_length_c 37.1516(19)
_cell_measurement_reflns_used 6482
_cell_measurement_temperature 293(2)
_cell_measurement_theta_max 26.02
_cell_measurement_theta_min 1.61
_cell_volume 12555.0(11)
_computing_cell_refinement 'Bruker SMART'
_computing_data_collection 'Bruker SMART'
_computing_data_reduction 'Bruker SAINT'
_computing_molecular_graphics SHELXP-97
_computing_publication_material SHELXTL
_computing_structure_refinement 'SHELXL-97 (Sheldrick, 1997)'
_computing_structure_solution 'SHELXS-97 (Sheldrick, 1990)'
_diffrn_ambient_temperature 293(2)
_diffrn_detector_area_resol_mean 9.00cm
_diffrn_measured_fraction_theta_full 0.998
_diffrn_measured_fraction_theta_max 0.998
_diffrn_measurement_device_type 'CCD area detector'
_diffrn_measurement_method 'phi and omega scans'
_diffrn_radiation_monochromator graphite
_diffrn_radiation_source 'fine-focus sealed tube'
_diffrn_radiation_type MoK\a
_diffrn_radiation_wavelength 0.71073
_diffrn_reflns_av_R_equivalents 0.0757
_diffrn_reflns_av_sigmaI/netI 0.0550
_diffrn_reflns_limit_h_max 14
_diffrn_reflns_limit_h_min -17
_diffrn_reflns_limit_k_max 16
_diffrn_reflns_limit_k_min -29
_diffrn_reflns_limit_l_max 45
_diffrn_reflns_limit_l_min -45
_diffrn_reflns_number 34588
_diffrn_reflns_theta_full 26.09
_diffrn_reflns_theta_max 26.09
_diffrn_reflns_theta_min 1.10
_diffrn_standards_decay_% none
_diffrn_standards_interval_count none
_diffrn_standards_interval_time none
_diffrn_standards_number none
_exptl_absorpt_coefficient_mu 0.835
_exptl_absorpt_correction_T_max 0.816
_exptl_absorpt_correction_T_min 0.795
_exptl_absorpt_correction_type empirical
_exptl_absorpt_process_details SADABS
_exptl_crystal_colour colorless
_exptl_crystal_density_diffrn 1.385
_exptl_crystal_density_method 'not measured'
_exptl_crystal_description block
_exptl_crystal_F_000 5488
_exptl_crystal_size_max 0.27
_exptl_crystal_size_mid 0.25
_exptl_crystal_size_min 0.24
_refine_diff_density_max 0.963
_refine_diff_density_min -0.739
_refine_diff_density_rms 0.093
_refine_ls_extinction_method none
_refine_ls_goodness_of_fit_ref 1.056
_refine_ls_hydrogen_treatment mixed
_refine_ls_matrix_type full
_refine_ls_number_parameters 475
_refine_ls_number_reflns 6482
_refine_ls_number_restraints 1041
_refine_ls_restrained_S_all 1.021
_refine_ls_R_factor_all 0.1154
_refine_ls_R_factor_gt 0.0674
_refine_ls_shift/su_max 0.001
_refine_ls_shift/su_mean 0.000
_refine_ls_structure_factor_coef Fsqd
_refine_ls_weighting_details 'calc w=1/[\s^2^(Fo^2^)+(0.0916P)^2^+57.4260P] where P=(Fo^2^+2Fc^2^)/3'
_refine_ls_weighting_scheme calc
_refine_ls_wR_factor_gt 0.1779
_refine_ls_wR_factor_ref 0.2070
_reflns_number_gt 3952
_reflns_number_total 6482
_reflns_threshold_expression >2sigma(I)
_cod_data_source_file c4ce00664j2.cif
_cod_data_source_block 4
_cod_depositor_comments
;
The following automatic conversions were performed:

'_chemical_melting_point' value 'not measured' was changed to '?' -
the value is undefined or not given.

Automatic conversion script
Id: cif_fix_values 2281 2013-09-26 08:29:07Z andrius 

 Adding full bibliography for 7216403--7216409.cif.
;
_cod_original_sg_symbol_H-M Cmca
_cod_database_code 7216406

loop_
_symmetry_equiv_pos_as_xyz
'x, y, z'
'-x, -y+1/2, z+1/2'
'x, -y, -z'
'-x+1/2, y, -z+1/2'
'x+1/2, y+1/2, z'
'-x+1/2, -y+1, z+1/2'
'x+1/2, -y+1/2, -z'
'-x+1, y+1/2, -z+1/2'
'-x, -y, -z'
'x, y-1/2, -z-1/2'
'-x, y, z'
'x-1/2, -y, z-1/2'
'-x+1/2, -y+1/2, -z'
'x+1/2, y, -z-1/2'
'-x+1/2, y+1/2, z'
'x, -y+1/2, z-1/2'

loop_
_atom_site_label
_atom_site_type_symbol
_atom_site_fract_x
_atom_site_fract_y
_atom_site_fract_z
_atom_site_U_iso_or_equiv
_atom_site_adp_type
_atom_site_occupancy
_atom_site_symmetry_multiplicity
_atom_site_calc_flag
_atom_site_refinement_flags
C1 C 0.0000 0.5237(3) 0.82428(18) 0.0390(13) Uani 1 2 d SU
H1 H 0.0000 0.5058 0.8021 0.047 Uiso 1 2 calc SR
C2 C 0.0000 0.5818(3) 0.82567(18) 0.0371(14) Uani 1 2 d SU
C3 C 0.0000 0.6077(3) 0.85965(19) 0.0465(15) Uani 1 2 d SU
H3 H 0.0000 0.6464 0.8608 0.056 Uiso 1 2 calc SR
C4 C 0.0000 0.5778(3) 0.8910(2) 0.0525(14) Uani 1 2 d SU
H4 H 0.0000 0.5957 0.9132 0.063 Uiso 1 2 calc SR
C5 C 0.0000 0.4836(6) 0.9546(4) 0.0539(17) Uani 0.60 2 d SPU
C6 C 0.0000 0.4338(6) 0.9746(4) 0.0552(19) Uani 0.60 2 d SPU
C7 C 0.0000 0.3810(3) 0.9593(2) 0.0542(15) Uani 1 2 d SU
C8 C 0.0000 0.3767(3) 0.92169(18) 0.0431(13) Uani 1 2 d SU
H8 H 0.0000 0.3418 0.9108 0.052 Uiso 1 2 calc SR
C9 C 0.0000 0.4292(3) 0.85994(18) 0.0409(13) Uani 1 2 d SU
C10 C 0.0000 0.4927(3) 0.85528(18) 0.0412(12) Uani 1 2 d SU
C11 C 0.0000 0.5196(3) 0.8888(2) 0.0508(13) Uani 1 2 d SU
C12 C 0.0000 0.4766(3) 0.9169(2) 0.0543(13) Uani 1 2 d SU
C13 C 0.0000 0.4242(3) 0.9007(2) 0.0474(13) Uani 1 2 d SU
C14 C -0.0894(4) 0.4025(2) 0.84373(13) 0.0447(12) Uani 1 1 d U
H14A H -0.0878 0.4061 0.8180 0.067 Uiso 1 1 calc R
H14B H -0.1448 0.4209 0.8530 0.067 Uiso 1 1 calc R
H14C H -0.0915 0.3637 0.8501 0.067 Uiso 1 1 calc R
C15 C 0.0000 0.6159(3) 0.79183(18) 0.0347(14) Uani 1 2 d SU
C16 C 0.0000 0.3307(3) 0.9834(2) 0.0484(16) Uani 1 2 d SU
C17 C 0.0000 0.8287(3) 0.76007(19) 0.0375(15) Uani 1 2 d SU
C18 C 0.0000 0.8802(3) 0.78216(18) 0.0368(15) Uani 1 2 d SU
C19 C 0.0000 0.9324(3) 0.76653(19) 0.0412(16) Uani 1 2 d SU
H20 H 0.0000 0.9349 0.7416 0.049 Uiso 1 2 calc SR
C20 C 0.0000 0.9808(3) 0.78632(18) 0.0413(16) Uani 1 2 d SU
H21 H 0.0000 1.0154 0.7750 0.050 Uiso 1 2 calc SR
C21 C 0.0000 -0.1233(3) 0.8191(2) 0.0467(15) Uani 1 2 d SU
H18 H 0.0000 -0.1581 0.8302 0.056 Uiso 1 2 calc SR
C22 C 0.0000 -0.0753(3) 0.8401(2) 0.0486(14) Uani 1 2 d SU
C23 C 0.0000 -0.0232(3) 0.82366(19) 0.0436(14) Uani 1 2 d SU
C24 C 0.0000 0.0203(3) 0.8516(2) 0.0431(13) Uani 1 2 d SU
C25 C 0.0000 0.0778(3) 0.8497(2) 0.0414(13) Uani 1 2 d SU
H22 H 0.0000 0.0958 0.8275 0.050 Uiso 1 2 calc SR
C26 C 0.0000 0.1081(3) 0.88143(18) 0.0370(13) Uani 1 2 d SU
H23 H 0.0000 0.1468 0.8804 0.044 Uiso 1 2 calc SR
C27 C 0.0000 0.0824(3) 0.91444(19) 0.0403(14) Uani 1 2 d SU
C28 C 0.0000 0.0243(3) 0.9162(2) 0.0489(13) Uani 1 2 d SU
H25 H 0.0000 0.0065 0.9384 0.059 Uiso 1 2 calc SR
C29 C 0.0000 -0.0065(3) 0.8853(2) 0.0496(13) Uani 1 2 d SU
C30 C -0.0290(6) -0.0695(4) 0.8806(3) 0.0411(17) Uiso 0.50 1 d PU
C31 C 0.0000 0.1158(3) 0.9486(2) 0.0403(15) Uani 1 2 d SU
C32 C -0.0416(8) -0.1035(5) 0.9020(3) 0.0519(18) Uiso 0.50 1 d PU
C32A C -0.1250(8) -0.0892(5) 0.8921(3) 0.0506(18) Uiso 0.50 1 d PU
C33 C 0.3292(4) 0.2568(2) 1.20886(12) 0.0420(11) Uani 1 1 d U
H35 H 0.3436 0.2191 1.2109 0.050 Uiso 1 1 calc R
C34 C 0.3348(4) 0.3458(2) 1.21372(13) 0.0430(12) Uani 1 1 d U
H36 H 0.3541 0.3816 1.2199 0.052 Uiso 1 1 calc R
C35 C 0.2571(4) 0.3331(2) 1.19420(14) 0.0441(12) Uani 1 1 d U
H37 H 0.2138 0.3582 1.1845 0.053 Uiso 1 1 calc R
C36 C 0.1847(4) 0.2447(3) 1.17047(13) 0.0503(12) Uani 1 1 d U
H38A H 0.1210 0.2546 1.1781 0.060 Uiso 1 1 calc R
H38B H 0.1937 0.2053 1.1751 0.060 Uiso 1 1 calc R
C37 C 0.1945(4) 0.2556(2) 1.13022(13) 0.0458(11) Uani 1 1 d U
H39A H 0.1468 0.2341 1.1175 0.055 Uiso 1 1 calc R
H39B H 0.1822 0.2947 1.1256 0.055 Uiso 1 1 calc R
C38 C 0.2906(4) 0.2410(2) 1.11543(13) 0.0462(11) Uani 1 1 d U
H40A H 0.3007 0.2013 1.1185 0.055 Uiso 1 1 calc R
H40B H 0.3384 0.2602 1.1295 0.055 Uiso 1 1 calc R
C39 C 0.3051(4) 0.2553(2) 1.07597(13) 0.0471(12) Uani 1 1 d U
H41A H 0.2947 0.2949 1.0725 0.056 Uiso 1 1 calc R
H41B H 0.3702 0.2472 1.0693 0.056 Uiso 1 1 calc R
C40 C 0.1619(4) 0.2435(2) 1.03664(12) 0.0362(10) Uani 1 1 d U
H42 H 0.1401 0.2800 1.0385 0.043 Uiso 1 1 calc R
C41 C 0.1749(4) 0.1568(2) 1.02183(14) 0.0416(12) Uani 1 1 d U
H44 H 0.1630 0.1222 1.0115 0.050 Uiso 1 1 calc R
C42 C 0.2493(4) 0.1693(2) 1.04290(14) 0.0445(12) Uani 1 1 d U
H43 H 0.2976 0.1451 1.0497 0.053 Uiso 1 1 calc R
C43 C 0.2678(11) 1.0111(5) 0.0547(4) 0.196(5) Uani 1 1 d U
H43A H 0.2591 1.0418 0.0709 0.294 Uiso 1 1 calc R
H43B H 0.2167 1.0103 0.0376 0.294 Uiso 1 1 calc R
H43C H 0.3270 1.0153 0.0421 0.294 Uiso 1 1 calc R
C44 C 0.2521(9) 0.9491(5) 0.1134(3) 0.141(4) Uani 1 1 d U
H44A H 0.2450 0.9844 0.1252 0.212 Uiso 1 1 calc R
H44B H 0.3049 0.9294 0.1237 0.212 Uiso 1 1 calc R
H44C H 0.1952 0.9276 0.1165 0.212 Uiso 1 1 calc R
C45 C 0.2809(10) 0.9171(5) 0.0550(4) 0.135(4) Uani 1 1 d U
H45 H 0.2719 0.9212 0.0304 0.162 Uiso 1 1 calc R
C46 C 0.7505(7) 0.9871(5) 0.7825(3) 0.151(4) Uani 1 1 d U
H46A H 0.7504 1.0262 0.7772 0.227 Uiso 1 1 calc R
H46B H 0.8064 0.9778 0.7960 0.227 Uiso 1 1 calc R
H46C H 0.6951 0.9778 0.7963 0.227 Uiso 1 1 calc R
C47 C 0.7500 0.9038(5) 0.7500 0.121(5) Uani 1 2 d SU
N1 N 0.3809(3) 0.29737(15) 1.22297(10) 0.0345(9) Uani 1 1 d .
N2 N 0.2541(3) 0.27691(18) 1.19144(11) 0.0409(11) Uani 1 1 d .
N3 N 0.2410(3) 0.22416(17) 1.05250(10) 0.0361(10) Uani 1 1 d .
N4 N 0.1189(3) 0.20374(16) 1.01803(9) 0.0333(9) Uani 1 1 d .
N5 N 0.2689(7) 0.9580(4) 0.0755(2) 0.120(3) Uani 1 1 d .
N6 N 0.7500 0.9566(3) 0.7500 0.084(3) Uani 1 2 d S
O1 O 0.0000 0.66836(18) 0.79644(11) 0.0339(11) Uani 1 2 d S
O2 O 0.0000 0.5926(2) 0.76254(13) 0.0501(14) Uani 1 2 d S
O3 O 0.0000 0.28444(18) 0.96594(12) 0.0389(11) Uani 1 2 d S
O4 O 0.0000 0.3352(2) 1.01629(14) 0.074(2) Uani 1 2 d S
O5 O 0.0000 0.78301(18) 0.77753(12) 0.0397(12) Uani 1 2 d S
O6 O 0.0000 0.8319(2) 0.72733(13) 0.0613(17) Uani 1 2 d S
O7 O 0.0000 0.16888(18) 0.94500(12) 0.0365(11) Uani 1 2 d S
O8 O 0.0000 0.0926(2) 0.97851(13) 0.0461(13) Uani 1 2 d S
O9 O 0.3050(9) 0.8706(4) 0.0674(3) 0.233(5) Uani 1 1 d .
O10 O 0.7468(10) 0.8682(5) 0.7696(5) 0.155(9) Uani 0.50 1 d P
OW1 O 0.8985(10) 0.0000 0.0000 0.185(5) Uiso 1 2 d S
Zn1 Zn 0.0000 0.71230(3) 0.751862(19) 0.0319(2) Uani 1 2 d S
Zn2 Zn 0.0000 0.21190(3) 0.989681(18) 0.0289(2) Uani 1 2 d S
C5A C 0.058(2) 0.4792(11) 0.9534(7) 0.0466(18) Uani 0.20 1 d PU
C6A C 0.056(2) 0.4341(11) 0.9755(8) 0.047(2) Uani 0.20 1 d PU

loop_
_atom_site_aniso_label
_atom_site_aniso_U_11
_atom_site_aniso_U_22
_atom_site_aniso_U_33
_atom_site_aniso_U_23
_atom_site_aniso_U_13
_atom_site_aniso_U_12
C1 0.063(3) 0.025(2) 0.028(2) 0.002(2) 0.000 0.000
C2 0.057(3) 0.025(3) 0.029(3) 0.001(2) 0.000 0.000
C3 0.075(3) 0.028(3) 0.037(3) 0.003(2) 0.000 0.000
C4 0.087(3) 0.033(2) 0.038(3) 0.003(2) 0.000 0.000
C5 0.088(3) 0.034(3) 0.039(3) 0.003(3) 0.000 0.000
C6 0.091(4) 0.035(3) 0.040(3) 0.002(3) 0.000 0.000
C7 0.092(4) 0.032(3) 0.039(3) 0.005(3) 0.000 0.000
C8 0.072(3) 0.026(2) 0.031(2) 0.003(2) 0.000 0.000
C9 0.066(3) 0.026(2) 0.031(3) 0.004(2) 0.000 0.000
C10 0.067(3) 0.024(2) 0.033(2) 0.001(2) 0.000 0.000
C11 0.083(3) 0.034(2) 0.035(2) 0.003(2) 0.000 0.000
C12 0.090(3) 0.034(2) 0.039(2) 0.003(2) 0.000 0.000
C13 0.078(3) 0.030(2) 0.035(2) 0.003(2) 0.000 0.000
C14 0.056(3) 0.036(3) 0.042(3) 0.002(2) 0.001(2) -0.005(2)
C15 0.051(3) 0.022(3) 0.031(3) 0.004(2) 0.000 0.000
C16 0.076(4) 0.035(3) 0.034(3) 0.004(3) 0.000 0.000
C17 0.056(4) 0.026(3) 0.031(3) 0.000(3) 0.000 0.000
C18 0.055(4) 0.030(3) 0.026(3) -0.001(3) 0.000 0.000
C19 0.063(4) 0.031(3) 0.029(3) 0.001(3) 0.000 0.000
C20 0.064(4) 0.030(3) 0.030(3) 0.002(3) 0.000 0.000
C21 0.068(3) 0.033(3) 0.039(3) -0.001(2) 0.000 0.000
C22 0.071(3) 0.034(3) 0.040(3) 0.002(2) 0.000 0.000
C23 0.061(3) 0.033(3) 0.037(3) 0.002(2) 0.000 0.000
C24 0.060(3) 0.031(2) 0.038(2) 0.000(2) 0.000 0.000
C25 0.058(3) 0.030(3) 0.036(3) 0.004(2) 0.000 0.000
C26 0.053(3) 0.021(3) 0.037(3) -0.001(2) 0.000 0.000
C27 0.057(3) 0.026(3) 0.038(3) -0.003(2) 0.000 0.000
C28 0.072(3) 0.034(2) 0.041(3) 0.000(2) 0.000 0.000
C29 0.073(3) 0.036(2) 0.040(2) 0.000(2) 0.000 0.000
C31 0.053(3) 0.027(3) 0.040(3) -0.002(3) 0.000 0.000
C33 0.051(3) 0.043(3) 0.032(2) -0.002(2) -0.002(2) -0.002(2)
C34 0.053(3) 0.040(3) 0.036(2) -0.002(2) 0.000(2) 0.005(2)
C35 0.046(3) 0.049(3) 0.038(2) -0.006(2) -0.004(2) 0.008(2)
C36 0.049(3) 0.062(3) 0.039(2) -0.006(2) 0.000(2) -0.010(2)
C37 0.041(3) 0.056(3) 0.040(2) -0.008(2) -0.004(2) -0.003(2)
C38 0.045(3) 0.058(3) 0.036(2) -0.004(2) -0.008(2) -0.003(2)
C39 0.044(3) 0.056(3) 0.042(2) -0.006(2) -0.004(2) -0.012(2)
C40 0.043(2) 0.037(2) 0.028(2) 0.0002(19) -0.0021(19) -0.005(2)
C41 0.048(3) 0.037(2) 0.040(3) 0.004(2) -0.003(2) 0.000(2)
C42 0.041(3) 0.045(3) 0.048(3) 0.003(2) -0.008(2) 0.001(2)
C43 0.234(12) 0.110(8) 0.244(11) 0.001(9) -0.035(10) 0.005(8)
C44 0.172(10) 0.139(8) 0.113(7) -0.016(7) 0.012(7) -0.011(7)
C45 0.179(10) 0.077(6) 0.151(9) -0.016(7) -0.011(8) -0.013(7)
C46 0.090(7) 0.130(9) 0.233(12) -0.052(8) 0.053(8) -0.020(6)
C47 0.057(7) 0.057(7) 0.249(15) 0.000 0.053(9) 0.000
N1 0.044(3) 0.034(2) 0.026(2) -0.0011(16) -0.0014(18) -0.0004(18)
N2 0.043(3) 0.049(3) 0.030(2) -0.0043(18) 0.0039(19) -0.008(2)
N3 0.037(2) 0.046(3) 0.026(2) 0.0015(17) -0.0008(17) -0.0039(18)
N4 0.039(2) 0.038(2) 0.0227(19) 0.0054(16) -0.0003(17) -0.0037(18)
N5 0.166(9) 0.087(6) 0.106(6) 0.004(5) -0.009(6) 0.001(5)
N6 0.057(5) 0.044(5) 0.150(9) 0.000 0.035(6) 0.000
O1 0.049(3) 0.024(2) 0.029(2) 0.0041(18) 0.000 0.000
O2 0.091(4) 0.029(3) 0.030(3) 0.003(2) 0.000 0.000
O3 0.057(3) 0.028(2) 0.031(3) 0.004(2) 0.000 0.000
O4 0.164(7) 0.027(3) 0.032(3) 0.003(2) 0.000 0.000
O5 0.065(3) 0.028(3) 0.027(2) -0.003(2) 0.000 0.000
O6 0.118(6) 0.036(3) 0.030(3) 0.000(2) 0.000 0.000
O7 0.043(3) 0.028(2) 0.038(3) -0.008(2) 0.000 0.000
O8 0.077(4) 0.032(3) 0.030(3) -0.005(2) 0.000 0.000
O9 0.274(14) 0.135(8) 0.289(13) -0.086(9) -0.029(11) 0.010(9)
O10 0.064(7) 0.095(9) 0.30(3) 0.095(11) 0.035(15) -0.010(8)
Zn1 0.0482(5) 0.0251(4) 0.0225(4) -0.0015(3) 0.000 0.000
Zn2 0.0380(5) 0.0263(4) 0.0225(4) 0.0029(3) 0.000 0.000
C5A 0.077(4) 0.029(3) 0.034(3) 0.002(3) 0.001(3) 0.000(3)
C6A 0.077(4) 0.029(4) 0.035(4) 0.002(3) 0.000(4) -0.001(4)

loop_
_atom_type_symbol
_atom_type_description
_atom_type_scat_dispersion_real
_atom_type_scat_dispersion_imag
_atom_type_scat_source
C C 0.0033 0.0016 'International Tables Vol C Tables 4.2.6.8 and 6.1.1.4'
H H 0.0000 0.0000 'International Tables Vol C Tables 4.2.6.8 and 6.1.1.4'
N N 0.0061 0.0033 'International Tables Vol C Tables 4.2.6.8 and 6.1.1.4'
O O 0.0106 0.0060 'International Tables Vol C Tables 4.2.6.8 and 6.1.1.4'
Zn Zn 0.2839 1.4301 'International Tables Vol C Tables 4.2.6.8 and 6.1.1.4'

loop_
_geom_angle_atom_site_label_1
_geom_angle_atom_site_label_2
_geom_angle_atom_site_label_3
_geom_angle
_geom_angle_site_symmetry_1
_geom_angle_site_symmetry_3
C10 C1 C2 120.7(6) . .
C10 C1 H1 119.6 . .
C2 C1 H1 119.6 . .
C1 C2 C3 118.4(6) . .
C1 C2 C15 120.9(6) . .
C3 C2 C15 120.7(6) . .
C4 C3 C2 122.2(7) . .
C4 C3 H3 118.9 . .
C2 C3 H3 118.9 . .
C3 C4 C11 118.2(7) . .
C3 C4 H4 120.9 . .
C11 C4 H4 120.9 . .
C5A C5 C5A 164(5) . 11
C5A C5 C6 85(2) . .
C5A C5 C6 85(2) 11 .
C5A C5 C12 86(3) . .
C5A C5 C12 86(3) 11 .
C6 C5 C12 115.0(12) . .
C5A C5 C6A 57(3) . .
C5A C5 C6A 114(3) 11 .
C6 C5 C6A 28.9(11) . .
C12 C5 C6A 112.8(13) . .
C5A C5 C6A 114(3) . 11
C5A C5 C6A 57(3) 11 11
C6 C5 C6A 28.9(11) . 11
C12 C5 C6A 112.8(13) . 11
C6A C5 C6A 58(2) . 11
C6A C6 C6A 175(6) . 11
C6A C6 C7 91(3) . .
C6A C6 C7 91(3) 11 .
C6A C6 C5 91(3) . .
C6A C6 C5 91(3) 11 .
C7 C6 C5 123.8(13) . .
C6A C6 C5A 122(3) . 11
C6A C6 C5A 60(3) 11 11
C7 C6 C5A 115.2(13) . 11
C5 C6 C5A 31.5(11) . 11
C6A C6 C5A 60(3) . .
C6A C6 C5A 122(3) 11 .
C7 C6 C5A 115.2(13) . .
C5 C6 C5A 31.5(11) . .
C5A C6 C5A 63(2) 11 .
C6 C7 C8 118.4(9) . .
C6 C7 C16 119.1(9) . .
C8 C7 C16 122.5(7) . .
C6 C7 C6A 29.1(11) . .
C8 C7 C6A 115.5(12) . .
C16 C7 C6A 114.2(11) . .
C6 C7 C6A 29.1(11) . 11
C8 C7 C6A 115.5(11) . 11
C16 C7 C6A 114.2(11) . 11
C6A C7 C6A 58(2) . 11
C13 C8 C7 120.2(7) . .
C13 C8 H8 119.9 . .
C7 C8 H8 119.9 . .
C13 C9 C10 101.0(5) . .
C13 C9 C14 111.0(4) . .
C10 C9 C14 111.7(4) . .
C13 C9 C14 111.0(4) . 11
C10 C9 C14 111.7(4) . 11
C14 C9 C14 110.1(6) . 11
C1 C10 C11 119.7(7) . .
C1 C10 C9 129.4(6) . .
C11 C10 C9 110.9(6) . .
C4 C11 C10 120.8(7) . .
C4 C11 C12 131.3(7) . .
C10 C11 C12 107.9(7) . .
C13 C12 C5 122.6(8) . .
C13 C12 C11 109.0(7) . .
C5 C12 C11 128.4(9) . .
C13 C12 C5A 114.0(11) . .
C5 C12 C5A 31.3(11) . .
C11 C12 C5A 125.4(11) . .
C13 C12 C5A 114.0(11) . 11
C5 C12 C5A 31.3(11) . 11
C11 C12 C5A 125.4(11) . 11
C5A C12 C5A 62(2) . 11
C8 C13 C12 119.9(7) . .
C8 C13 C9 128.9(7) . .
C12 C13 C9 111.2(6) . .
C9 C14 H14A 109.5 . .
C9 C14 H14B 109.5 . .
H14A C14 H14B 109.5 . .
C9 C14 H14C 109.5 . .
H14A C14 H14C 109.5 . .
H14B C14 H14C 109.5 . .
O2 C15 O1 124.9(6) . .
O2 C15 C2 119.8(6) . .
O1 C15 C2 115.3(6) . .
O4 C16 O3 125.3(7) . .
O4 C16 C7 121.6(7) . .
O3 C16 C7 113.0(6) . .
O6 C17 O5 124.3(6) . .
O6 C17 C18 119.9(6) . .
O5 C17 C18 115.8(6) . .
C21 C18 C19 118.4(6) 1_565 .
C21 C18 C17 120.0(6) 1_565 .
C19 C18 C17 121.6(6) . .
C20 C19 C18 122.8(7) . .
C20 C19 H20 118.6 . .
C18 C19 H20 118.6 . .
C19 C20 C23 118.4(6) . 1_565
C19 C20 H21 120.8 . .
C23 C20 H21 120.8 1_565 .
C18 C21 C22 120.5(7) 1_545 .
C18 C21 H18 119.7 1_545 .
C22 C21 H18 119.7 . .
C21 C22 C23 119.9(7) . .
C21 C22 C30 127.7(7) . .
C23 C22 C30 110.1(6) . .
C21 C22 C30 127.7(7) . 11
C23 C22 C30 110.1(6) . 11
C30 C22 C30 30.3(7) . 11
C20 C23 C22 120.0(7) 1_545 .
C20 C23 C24 130.9(7) 1_545 .
C22 C23 C24 109.0(6) . .
C25 C24 C29 120.2(7) . .
C25 C24 C23 132.1(7) . .
C29 C24 C23 107.7(6) . .
C24 C25 C26 118.6(7) . .
C24 C25 H22 120.7 . .
C26 C25 H22 120.7 . .
C27 C26 C25 121.6(6) . .
C27 C26 H23 119.2 . .
C25 C26 H23 119.2 . .
C26 C27 C28 119.4(6) . .
C26 C27 C31 121.0(6) . .
C28 C27 C31 119.7(6) . .
C29 C28 C27 120.1(7) . .
C29 C28 H25 119.9 . .
C27 C28 H25 119.9 . .
C28 C29 C24 120.0(7) . .
C28 C29 C30 127.7(7) . .
C24 C29 C30 110.0(7) . .
C28 C29 C30 127.7(7) . 11
C24 C29 C30 110.0(7) . 11
C30 C29 C30 30.1(7) . 11
C30 C30 C32 98.8(7) 11 .
C30 C30 C32A 154.8(6) 11 .
C32 C30 C32A 55.9(8) . .
C30 C30 C32 48.9(5) 11 11
C32 C30 C32 49.9(10) . 11
C32A C30 C32 105.9(8) . 11
C30 C30 C22 74.9(3) 11 .
C32 C30 C22 129.8(10) . .
C32A C30 C22 118.9(8) . .
C32 C30 C22 106.6(7) 11 .
C30 C30 C29 75.0(3) 11 .
C32 C30 C29 130.1(10) . .
C32A C30 C29 120.4(8) . .
C32 C30 C29 106.8(7) 11 .
C22 C30 C29 97.0(6) . .
O8 C31 O7 122.5(6) . .
O8 C31 C27 121.2(6) . .
O7 C31 C27 116.3(6) . .
C30 C32 C32 81.2(7) . 11
C30 C32 C32A 75.7(9) . .
C32 C32 C32A 156.8(7) 11 .
C30 C32 C30 32.3(8) . 11
C32 C32 C30 48.9(5) 11 11
C32A C32 C30 108.0(10) . 11
C32 C32A C30 48.4(7) . .
N1 C33 N2 111.3(5) . .
N1 C33 H35 124.3 . .
N2 C33 H35 124.3 . .
C35 C34 N1 109.1(5) . .
C35 C34 H36 125.5 . .
N1 C34 H36 125.5 . .
C34 C35 N2 106.9(5) . .
C34 C35 H37 126.5 . .
N2 C35 H37 126.5 . .
N2 C36 C37 111.7(4) . .
N2 C36 H38A 109.3 . .
C37 C36 H38A 109.3 . .
N2 C36 H38B 109.3 . .
C37 C36 H38B 109.3 . .
H38A C36 H38B 107.9 . .
C38 C37 C36 113.7(5) . .
C38 C37 H39A 108.8 . .
C36 C37 H39A 108.8 . .
C38 C37 H39B 108.8 . .
C36 C37 H39B 108.8 . .
H39A C37 H39B 107.7 . .
C37 C38 C39 115.0(5) . .
C37 C38 H40A 108.5 . .
C39 C38 H40A 108.5 . .
C37 C38 H40B 108.5 . .
C39 C38 H40B 108.5 . .
H40A C38 H40B 107.5 . .
N3 C39 C38 112.1(4) . .
N3 C39 H41A 109.2 . .
C38 C39 H41A 109.2 . .
N3 C39 H41B 109.2 . .
C38 C39 H41B 109.2 . .
H41A C39 H41B 107.9 . .
N4 C40 N3 111.1(4) . .
N4 C40 H42 124.5 . .
N3 C40 H42 124.5 . .
C42 C41 N4 108.8(5) . .
C42 C41 H44 125.6 . .
N4 C41 H44 125.6 . .
C41 C42 N3 107.5(5) . .
C41 C42 H43 126.3 . .
N3 C42 H43 126.3 . .
N5 C43 H43A 109.5 . .
N5 C43 H43B 109.5 . .
H43A C43 H43B 109.5 . .
N5 C43 H43C 109.5 . .
H43A C43 H43C 109.5 . .
H43B C43 H43C 109.5 . .
N5 C44 H44A 109.5 . .
N5 C44 H44B 109.5 . .
H44A C44 H44B 109.5 . .
N5 C44 H44C 109.5 . .
H44A C44 H44C 109.5 . .
H44B C44 H44C 109.5 . .
O9 C45 N5 120.7(13) . .
O9 C45 H45 119.6 . .
N5 C45 H45 119.6 . .
N6 C46 H46A 109.5 . .
N6 C46 H46B 109.5 . .
H46A C46 H46B 109.5 . .
N6 C46 H46C 109.5 . .
H46A C46 H46C 109.5 . .
H46B C46 H46C 109.5 . .
O10 C47 O10 81(2) . 4_656
O10 C47 N6 139.5(10) . .
O10 C47 N6 139.5(10) 4_656 .
C33 N1 C34 105.2(5) . .
C33 N1 Zn1 126.0(4) . 6
C34 N1 Zn1 128.8(3) . 6
C33 N2 C35 107.4(4) . .
C33 N2 C36 126.6(5) . .
C35 N2 C36 125.8(5) . .
C40 N3 C42 106.8(4) . .
C40 N3 C39 126.7(5) . .
C42 N3 C39 126.5(4) . .
C40 N4 C41 105.8(4) . .
C40 N4 Zn2 126.2(3) . .
C41 N4 Zn2 128.0(3) . .
C45 N5 C44 119.9(10) . .
C45 N5 C43 110.9(11) . .
C44 N5 C43 129.1(10) . .
C47 N6 C46 121.2(6) . 4_656
C47 N6 C46 121.2(6) . .
C46 N6 C46 117.6(12) 4_656 .
C15 O1 Zn1 114.7(4) . .
C16 O3 Zn2 122.8(5) . .
C17 O5 Zn1 120.0(4) . .
C31 O7 Zn2 115.9(4) . .
C47 O10 O10 49.5(10) . 4_656
O5 Zn1 O1 93.15(18) . .
O5 Zn1 N1 111.29(12) . 12_565
O1 Zn1 N1 112.91(12) . 12_565
O5 Zn1 N1 111.29(13) . 6_554
O1 Zn1 N1 112.91(12) . 6_554
N1 Zn1 N1 113.6(2) 12_565 6_554
O3 Zn2 O7 95.01(19) . .
O3 Zn2 N4 109.11(13) . .
O7 Zn2 N4 113.45(12) . .
O3 Zn2 N4 109.11(12) . 11
O7 Zn2 N4 113.45(13) . 11
N4 Zn2 N4 114.8(2) . 11
C5 C5A C6A 93(3) . .
C5 C5A C6 63(2) . .
C6A C5A C6 29.9(15) . .
C5 C5A C12 62(2) . .
C6A C5A C12 118(2) . .
C6 C5A C12 97.6(17) . .
C5 C5A C5A 8(2) . 11
C6A C5A C5A 88.5(19) . 11
C6 C5A C5A 58.7(11) . 11
C12 C5A C5A 58.9(11) . 11
C6 C6A C5A 90(3) . .
C6 C6A C6A 2(3) . 11
C5A C6A C6A 91.5(19) . 11
C6 C6A C7 60(2) . .
C5A C6A C7 115(2) . .
C6A C6A C7 60.9(11) 11 .
C6 C6A C5 60(3) . .
C5A C6A C5 30.6(15) . .
C6A C6A C5 61.1(11) 11 .
C7 C6A C5 99.5(17) . .

loop_
_geom_bond_atom_site_label_1
_geom_bond_atom_site_label_2
_geom_bond_distance
_geom_bond_site_symmetry_2
C1 C10 1.371(9) .
C1 C2 1.395(9) .
C1 H1 0.9300 .
C2 C3 1.408(10) .
C2 C15 1.501(9) .
C3 C4 1.367(10) .
C3 H3 0.9300 .
C4 C11 1.401(10) .
C4 H4 0.9300 .
C5 C5A 0.83(3) .
C5 C5A 0.83(3) 11
C5 C6 1.41(2) .
C5 C12 1.410(16) .
C5 C6A 1.62(3) .
C5 C6A 1.62(3) 11
C6 C6A 0.78(3) .
C6 C6A 0.78(3) 11
C6 C7 1.391(17) .
C6 C5A 1.58(3) 11
C6 C5A 1.58(3) .
C7 C8 1.399(10) .
C7 C16 1.502(10) .
C7 C6A 1.61(3) .
C7 C6A 1.61(3) 11
C8 C13 1.382(10) .
C8 H8 0.9300 .
C9 C13 1.518(10) .
C9 C10 1.533(9) .
C9 C14 1.536(6) .
C9 C14 1.536(6) 11
C10 C11 1.403(10) .
C11 C12 1.468(10) .
C12 C13 1.393(10) .
C12 C5A 1.59(3) .
C12 C5A 1.59(3) 11
C14 H14A 0.9600 .
C14 H14B 0.9600 .
C14 H14C 0.9600 .
C15 O2 1.223(8) .
C15 O1 1.271(7) .
C16 O4 1.226(8) .
C16 O3 1.286(9) .
C17 O6 1.219(8) .
C17 O5 1.273(8) .
C17 C18 1.485(9) .
C18 C21 1.377(10) 1_565
C18 C19 1.379(9) .
C19 C20 1.375(10) .
C19 H20 0.9300 .
C20 C23 1.390(9) 1_565
C20 H21 0.9300 .
C21 C18 1.377(10) 1_545
C21 C22 1.391(10) .
C21 H18 0.9300 .
C22 C23 1.391(10) .
C22 C30 1.565(12) .
C22 C30 1.565(12) 11
C23 C20 1.390(9) 1_545
C23 C24 1.473(10) .
C24 C25 1.382(9) .
C24 C29 1.405(10) .
C25 C26 1.386(10) .
C25 H22 0.9300 .
C26 C27 1.373(10) .
C26 H23 0.9300 .
C27 C28 1.395(9) .
C27 C31 1.500(10) .
C28 C29 1.365(10) .
C28 H25 0.9300 .
C29 C30 1.576(12) .
C29 C30 1.576(11) 11
C30 C30 0.818(18) 11
C30 C32 1.153(14) .
C30 C32A 1.495(15) .
C30 C32 1.513(13) 11
C31 O8 1.243(8) .
C31 O7 1.281(8) .
C32 C32 1.17(2) 11
C32 C32A 1.278(15) .
C32 C30 1.513(14) 11
C33 N1 1.323(6) .
C33 N2 1.330(7) .
C33 H35 0.9300 .
C34 C35 1.348(7) .
C34 N1 1.375(6) .
C34 H36 0.9300 .
C35 N2 1.353(7) .
C35 H37 0.9300 .
C36 N2 1.470(6) .
C36 C37 1.524(7) .
C36 H38A 0.9700 .
C36 H38B 0.9700 .
C37 C38 1.501(8) .
C37 H39A 0.9700 .
C37 H39B 0.9700 .
C38 C39 1.520(7) .
C38 H40A 0.9700 .
C38 H40B 0.9700 .
C39 N3 1.461(6) .
C39 H41A 0.9700 .
C39 H41B 0.9700 .
C40 N4 1.324(6) .
C40 N3 1.343(6) .
C40 H42 0.9300 .
C41 C42 1.342(7) .
C41 N4 1.382(6) .
C41 H44 0.9300 .
C42 N3 1.368(7) .
C42 H43 0.9300 .
C43 N5 1.491(14) .
C43 H43A 0.9600 .
C43 H43B 0.9600 .
C43 H43C 0.9600 .
C44 N5 1.444(12) .
C44 H44A 0.9600 .
C44 H44B 0.9600 .
C44 H44C 0.9600 .
C45 O9 1.253(14) .
C45 N5 1.254(12) .
C45 H45 0.9300 .
C46 N6 1.410(11) .
C46 H46A 0.9600 .
C46 H46B 0.9600 .
C46 H46C 0.9600 .
C47 O10 1.123(13) .
C47 O10 1.123(13) 4_656
C47 N6 1.269(14) .
N1 Zn1 2.005(4) 6
N4 Zn2 1.988(4) .
N6 C46 1.410(11) 4_656
O1 Zn1 1.963(4) .
O3 Zn2 1.952(4) .
O5 Zn1 1.946(4) .
O7 Zn2 1.955(4) .
O10 O10 1.46(3) 4_656
Zn1 N1 2.005(4) 12_565
Zn1 N1 2.005(4) 6_554
Zn2 N4 1.988(4) 11
C5A C6A 1.36(4) .
C5A C5A 1.64(6) 11
C6A C6A 1.57(6) 11

loop_
_geom_torsion_atom_site_label_1
_geom_torsion_atom_site_label_2
_geom_torsion_atom_site_label_3
_geom_torsion_atom_site_label_4
_geom_torsion
_geom_torsion_site_symmetry_1
_geom_torsion_site_symmetry_4
C10 C1 C2 C3 0.000(4) . .
C10 C1 C2 C15 180.000(3) . .
C1 C2 C3 C4 0.000(5) . .
C15 C2 C3 C4 180.000(4) . .
C2 C3 C4 C11 0.000(5) . .
C5A C5 C6 C6A 9(4) . .
C5A C5 C6 C6A 176(4) 11 .
C12 C5 C6 C6A 92(3) . .
C6A C5 C6 C6A -175(6) 11 .
C5A C5 C6 C6A -176(4) . 11
C5A C5 C6 C6A -9(4) 11 11
C12 C5 C6 C6A -92(3) . 11
C6A C5 C6 C6A 175(6) . 11
C5A C5 C6 C7 -84(2) . .
C5A C5 C6 C7 84(2) 11 .
C12 C5 C6 C7 0.000(8) . .
C6A C5 C6 C7 -92(3) . .
C6A C5 C6 C7 92(3) 11 .
C5A C5 C6 C5A -167(5) . 11
C12 C5 C6 C5A -84(2) . 11
C6A C5 C6 C5A -176(4) . 11
C6A C5 C6 C5A 9(4) 11 11
C5A C5 C6 C5A 167(5) 11 .
C12 C5 C6 C5A 84(2) . .
C6A C5 C6 C5A -9(4) . .
C6A C5 C6 C5A 176(4) 11 .
C6A C6 C7 C8 -92(3) . .
C6A C6 C7 C8 92(3) 11 .
C5 C6 C7 C8 0.000(7) . .
C5A C6 C7 C8 35.1(13) 11 .
C5A C6 C7 C8 -35.1(13) . .
C6A C6 C7 C16 88(3) . .
C6A C6 C7 C16 -88(3) 11 .
C5 C6 C7 C16 180.000(6) . .
C5A C6 C7 C16 -144.9(13) 11 .
C5A C6 C7 C16 144.9(13) . .
C6A C6 C7 C6A -176(6) 11 .
C5 C6 C7 C6A 92(3) . .
C5A C6 C7 C6A 127(4) 11 .
C5A C6 C7 C6A 57(3) . .
C6A C6 C7 C6A 176(6) . 11
C5 C6 C7 C6A -92(3) . 11
C5A C6 C7 C6A -57(3) 11 11
C5A C6 C7 C6A -127(4) . 11
C6 C7 C8 C13 0.000(4) . .
C16 C7 C8 C13 180.000(3) . .
C6A C7 C8 C13 -32.6(12) . .
C6A C7 C8 C13 32.6(12) 11 .
C2 C1 C10 C11 0.000(4) . .
C2 C1 C10 C9 180.000(3) . .
C13 C9 C10 C1 180.000(4) . .
C14 C9 C10 C1 -62.0(4) . .
C14 C9 C10 C1 62.0(4) 11 .
C13 C9 C10 C11 0.000(3) . .
C14 C9 C10 C11 118.0(4) . .
C14 C9 C10 C11 -118.0(4) 11 .
C3 C4 C11 C10 0.000(4) . .
C3 C4 C11 C12 180.000(4) . .
C1 C10 C11 C4 0.000(4) . .
C9 C10 C11 C4 180.000(4) . .
C1 C10 C11 C12 180.000(4) . .
C9 C10 C11 C12 0.000(4) . .
C5A C5 C12 C13 83(2) . .
C5A C5 C12 C13 -83(2) 11 .
C6 C5 C12 C13 0.000(6) . .
C6A C5 C12 C13 31.6(12) . .
C6A C5 C12 C13 -31.6(12) 11 .
C5A C5 C12 C11 -97(2) . .
C5A C5 C12 C11 97(2) 11 .
C6 C5 C12 C11 180.000(6) . .
C6A C5 C12 C11 -148.4(12) . .
C6A C5 C12 C11 148.4(12) 11 .
C5A C5 C12 C5A -166(5) 11 .
C6 C5 C12 C5A -83(2) . .
C6A C5 C12 C5A -51(2) . .
C6A C5 C12 C5A -115(3) 11 .
C5A C5 C12 C5A 166(5) . 11
C6 C5 C12 C5A 83(2) . 11
C6A C5 C12 C5A 115(3) . 11
C6A C5 C12 C5A 51(2) 11 11
C4 C11 C12 C13 180.000(4) . .
C10 C11 C12 C13 0.000(4) . .
C4 C11 C12 C5 0.000(8) . .
C10 C11 C12 C5 180.000(7) . .
C4 C11 C12 C5A -39.3(13) . .
C10 C11 C12 C5A 140.7(13) . .
C4 C11 C12 C5A 39.3(14) . 11
C10 C11 C12 C5A -140.7(14) . 11
C7 C8 C13 C12 0.000(5) . .
C7 C8 C13 C9 180.000(4) . .
C5 C12 C13 C8 0.000(5) . .
C11 C12 C13 C8 180.000(3) . .
C5A C12 C13 C8 34.4(12) . .
C5A C12 C13 C8 -34.4(12) 11 .
C5 C12 C13 C9 180.000(4) . .
C11 C12 C13 C9 0.000(3) . .
C5A C12 C13 C9 -145.6(12) . .
C5A C12 C13 C9 145.6(12) 11 .
C10 C9 C13 C8 180.000(4) . .
C14 C9 C13 C8 61.4(4) . .
C14 C9 C13 C8 -61.4(4) 11 .
C10 C9 C13 C12 0.000(3) . .
C14 C9 C13 C12 -118.6(4) . .
C14 C9 C13 C12 118.6(4) 11 .
C1 C2 C15 O2 0.000(4) . .
C3 C2 C15 O2 180.000(3) . .
C1 C2 C15 O1 180.000(3) . .
C3 C2 C15 O1 0.000(3) . .
C6 C7 C16 O4 0.000(4) . .
C8 C7 C16 O4 180.000(4) . .
C6A C7 C16 O4 32.2(12) . .
C6A C7 C16 O4 -32.2(12) 11 .
C6 C7 C16 O3 180.000(3) . .
C8 C7 C16 O3 0.000(4) . .
C6A C7 C16 O3 -147.8(12) . .
C6A C7 C16 O3 147.8(12) 11 .
O6 C17 C18 C21 180.000(4) . 1_565
O5 C17 C18 C21 0.000(5) . 1_565
O6 C17 C18 C19 0.000(5) . .
O5 C17 C18 C19 180.000(4) . .
C21 C18 C19 C20 0.000(5) 1_565 .
C17 C18 C19 C20 180.000(4) . .
C18 C19 C20 C23 0.000(5) . 1_565
C18 C21 C22 C23 0.000(3) 1_545 .
C18 C21 C22 C30 160.7(5) 1_545 .
C18 C21 C22 C30 -160.7(5) 1_545 11
C21 C22 C23 C20 0.000(3) . 1_545
C30 C22 C23 C20 -163.9(4) . 1_545
C30 C22 C23 C20 163.9(4) 11 1_545
C21 C22 C23 C24 180.000(2) . .
C30 C22 C23 C24 16.1(4) . .
C30 C22 C23 C24 -16.1(4) 11 .
C20 C23 C24 C25 0.000(4) 1_545 .
C22 C23 C24 C25 180.000(3) . .
C20 C23 C24 C29 180.000(3) 1_545 .
C22 C23 C24 C29 0.000(3) . .
C29 C24 C25 C26 0.000(3) . .
C23 C24 C25 C26 180.000(3) . .
C24 C25 C26 C27 0.000(3) . .
C25 C26 C27 C28 0.000(3) . .
C25 C26 C27 C31 180.000(3) . .
C26 C27 C28 C29 0.000(4) . .
C31 C27 C28 C29 180.000(3) . .
C27 C28 C29 C24 0.000(4) . .
C27 C28 C29 C30 -160.9(5) . .
C27 C28 C29 C30 160.9(5) . 11
C25 C24 C29 C28 0.000(3) . .
C23 C24 C29 C28 180.000(3) . .
C25 C24 C29 C30 164.0(4) . .
C23 C24 C29 C30 -16.0(4) . .
C25 C24 C29 C30 -164.0(4) . 11
C23 C24 C29 C30 16.0(4) . 11
C21 C22 C30 C30 102.1(4) . 11
C23 C22 C30 C30 -95.7(3) . 11
C21 C22 C30 C32 13.1(14) . .
C23 C22 C30 C32 175.4(11) . .
C30 C22 C30 C32 -88.9(12) 11 .
C21 C22 C30 C32A -55.0(10) . .
C23 C22 C30 C32A 107.2(8) . .
C30 C22 C30 C32A -157.1(7) 11 .
C21 C22 C30 C32 64.4(8) . 11
C23 C22 C30 C32 -133.3(6) . 11
C30 C22 C30 C32 -37.7(7) 11 11
C21 C22 C30 C29 174.4(3) . .
C23 C22 C30 C29 -23.4(5) . .
C30 C22 C30 C29 72.3(4) 11 .
C28 C29 C30 C30 -102.0(4) . 11
C24 C29 C30 C30 95.6(2) . 11
C28 C29 C30 C32 -13.0(14) . .
C24 C29 C30 C32 -175.4(11) . .
C30 C29 C30 C32 89.0(12) 11 .
C28 C29 C30 C32A 56.2(10) . .
C24 C29 C30 C32A -106.2(8) . .
C30 C29 C30 C32A 158.2(8) 11 .
C28 C29 C30 C32 -64.4(8) . 11
C24 C29 C30 C32 133.2(6) . 11
C30 C29 C30 C32 37.6(7) 11 11
C28 C29 C30 C22 -174.2(3) . .
C24 C29 C30 C22 23.4(5) . .
C30 C29 C30 C22 -72.2(4) 11 .
C26 C27 C31 O8 180.000(3) . .
C28 C27 C31 O8 0.000(3) . .
C26 C27 C31 O7 0.000(3) . .
C28 C27 C31 O7 180.000(2) . .
C30 C30 C32 C32 0.000(7) 11 11
C32A C30 C32 C32 178.9(7) . 11
C22 C30 C32 C32 77.6(9) . 11
C29 C30 C32 C32 -77.7(9) . 11
C30 C30 C32 C32A -178.9(7) 11 .
C32 C30 C32 C32A -178.9(7) 11 .
C22 C30 C32 C32A -101.3(12) . .
C29 C30 C32 C32A 103.3(12) . .
C32A C30 C32 C30 178.9(7) . 11
C32 C30 C32 C30 0.000(12) 11 11
C22 C30 C32 C30 77.6(9) . 11
C29 C30 C32 C30 -77.7(9) . 11
C32 C32 C32A C30 -2.7(17) 11 .
C30 C32 C32A C30 -0.6(4) 11 .
C30 C30 C32A C32 2.4(15) 11 .
C32 C30 C32A C32 0.8(5) 11 .
C22 C30 C32A C32 120.6(12) . .
C29 C30 C32A C32 -120.3(12) . .
N1 C34 C35 N2 0.4(6) . .
N2 C36 C37 C38 59.6(6) . .
C36 C37 C38 C39 -175.7(5) . .
C37 C38 C39 N3 -63.3(6) . .
N4 C41 C42 N3 -0.1(6) . .
N2 C33 N1 C34 0.0(5) . .
N2 C33 N1 Zn1 179.6(3) . 6
C35 C34 N1 C33 -0.3(6) . .
C35 C34 N1 Zn1 -179.8(3) . 6
N1 C33 N2 C35 0.2(6) . .
N1 C33 N2 C36 175.6(4) . .
C34 C35 N2 C33 -0.4(6) . .
C34 C35 N2 C36 -175.8(5) . .
C37 C36 N2 C33 -109.3(6) . .
C37 C36 N2 C35 65.3(7) . .
N4 C40 N3 C42 1.0(5) . .
N4 C40 N3 C39 -178.1(4) . .
C41 C42 N3 C40 -0.5(6) . .
C41 C42 N3 C39 178.6(4) . .
C38 C39 N3 C40 102.8(6) . .
C38 C39 N3 C42 -76.1(6) . .
N3 C40 N4 C41 -1.1(5) . .
N3 C40 N4 Zn2 -179.6(3) . .
C42 C41 N4 C40 0.7(6) . .
C42 C41 N4 Zn2 179.2(3) . .
O9 C45 N5 C44 -20(2) . .
O9 C45 N5 C43 164.0(14) . .
O10 C47 N6 C46 -176.1(13) . 4_656
O10 C47 N6 C46 3.9(13) 4_656 4_656
O10 C47 N6 C46 3.9(13) . .
O10 C47 N6 C46 -176.1(13) 4_656 .
O2 C15 O1 Zn1 0.000(3) . .
C2 C15 O1 Zn1 180.000(2) . .
O4 C16 O3 Zn2 0.000(4) . .
C7 C16 O3 Zn2 180.000(2) . .
O6 C17 O5 Zn1 0.000(4) . .
C18 C17 O5 Zn1 180.000(2) . .
O8 C31 O7 Zn2 0.000(3) . .
C27 C31 O7 Zn2 180.000(2) . .
N6 C47 O10 O10 180.000(18) . 4_656
C17 O5 Zn1 O1 180.000(2) . .
C17 O5 Zn1 N1 -63.90(13) . 12_565
C17 O5 Zn1 N1 63.90(13) . 6_554
C15 O1 Zn1 O5 180.000(2) . .
C15 O1 Zn1 N1 65.29(13) . 12_565
C15 O1 Zn1 N1 -65.29(13) . 6_554
C16 O3 Zn2 O7 180.000(2) . .
C16 O3 Zn2 N4 -63.06(12) . .
C16 O3 Zn2 N4 63.06(12) . 11
C31 O7 Zn2 O3 180.000(2) . .
C31 O7 Zn2 N4 66.66(13) . .
C31 O7 Zn2 N4 -66.66(13) . 11
C40 N4 Zn2 O3 38.1(4) . .
C41 N4 Zn2 O3 -140.1(4) . .
C40 N4 Zn2 O7 142.7(4) . .
C41 N4 Zn2 O7 -35.6(4) . .
C40 N4 Zn2 N4 -84.7(4) . 11
C41 N4 Zn2 N4 97.1(4) . 11
C5A C5 C5A C6A -59(19) 11 .
C6 C5 C5A C6A -5(2) . .
C12 C5 C5A C6A -120.5(19) . .
C6A C5 C5A C6A -7(3) 11 .
C5A C5 C5A C6 -54(18) 11 .
C12 C5 C5A C6 -115.5(11) . .
C6A C5 C5A C6 5(2) . .
C6A C5 C5A C6 -2(2) 11 .
C5A C5 C5A C12 61(18) 11 .
C6 C5 C5A C12 115.5(11) . .
C6A C5 C5A C12 120.5(19) . .
C6A C5 C5A C12 113(2) 11 .
C6 C5 C5A C5A 54(18) . 11
C12 C5 C5A C5A -61(18) . 11
C6A C5 C5A C5A 59(19) . 11
C6A C5 C5A C5A 52(17) 11 11
C6A C6 C5A C5 -170(4) . .
C6A C6 C5A C5 5(4) 11 .
C7 C6 C5A C5 114(2) . .
C5A C6 C5A C5 7(3) 11 .
C6A C6 C5A C6A 175(7) 11 .
C7 C6 C5A C6A -76(3) . .
C5 C6 C5A C6A 170(4) . .
C5A C6 C5A C6A 177(3) 11 .
C6A C6 C5A C12 136(3) . .
C6A C6 C5A C12 -49(4) 11 .
C7 C6 C5A C12 60.3(16) . .
C5 C6 C5A C12 -54(2) . .
C5A C6 C5A C12 -46.3(17) 11 .
C6A C6 C5A C5A -177(3) . 11
C6A C6 C5A C5A -3(3) 11 11
C7 C6 C5A C5A 106.6(12) . 11
C5 C6 C5A C5A -7(3) . 11
C13 C12 C5A C5 -114(2) . .
C11 C12 C5A C5 107(2) . .
C5A C12 C5A C5 -8(3) 11 .
C13 C12 C5A C6A -36(3) . .
C5 C12 C5A C6A 77(3) . .
C11 C12 C5A C6A -175.4(19) . .
C5A C12 C5A C6A 69(3) 11 .
C13 C12 C5A C6 -59.4(16) . .
C5 C12 C5A C6 54(2) . .
C11 C12 C5A C6 161.6(8) . .
C5A C12 C5A C6 46.2(17) 11 .
C13 C12 C5A C5A -105.6(9) . 11
C5 C12 C5A C5A 8(3) . 11
C11 C12 C5A C5A 115.4(12) . 11
C6A C6 C6A C5A -116(65) 11 .
C7 C6 C6A C5A 118.6(17) . .
C5 C6 C6A C5A -5(2) . .
C5A C6 C6A C5A -3(3) 11 .
C7 C6 C6A C6A -126(65) . 11
C5 C6 C6A C6A 111(65) . 11
C5A C6 C6A C6A 113(66) 11 11
C5A C6 C6A C6A 116(65) . 11
C6A C6 C6A C7 126(66) 11 .
C5 C6 C6A C7 -123.8(14) . .
C5A C6 C6A C7 -121(3) 11 .
C5A C6 C6A C7 -118.6(17) . .
C6A C6 C6A C5 -111(65) 11 .
C7 C6 C6A C5 123.8(14) . .
C5A C6 C6A C5 3(2) 11 .
C5A C6 C6A C5 5(2) . .
C5 C5A C6A C6 9(4) . .
C12 C5A C6A C6 -51(4) . .
C5A C5A C6A C6 2(3) 11 .
C5 C5A C6A C6A 7(3) . 11
C6 C5A C6A C6A -2(3) . 11
C12 C5A C6A C6A -53(2) . 11
C5A C5A C6A C6A 0.000(10) 11 11
C5 C5A C6A C7 65(3) . .
C6 C5A C6A C7 56(3) . .
C12 C5A C6A C7 5(3) . .
C5A C5A C6A C7 58.5(19) 11 .
C6 C5A C6A C5 -9(4) . .
C12 C5A C6A C5 -60(3) . .
C5A C5A C6A C5 -7(3) 11 .
C8 C7 C6A C6 103(3) . .
C16 C7 C6A C6 -107(3) . .
C6A C7 C6A C6 -2(3) 11 .
C6 C7 C6A C5A -75(3) . .
C8 C7 C6A C5A 28(3) . .
C16 C7 C6A C5A 178(2) . .
C6A C7 C6A C5A -77(3) 11 .
C6 C7 C6A C6A 2(3) . 11
C8 C7 C6A C6A 105.4(9) . 11
C16 C7 C6A C6A -104.5(9) . 11
C6 C7 C6A C5 -47(2) . .
C8 C7 C6A C5 56.1(17) . .
C16 C7 C6A C5 -153.7(10) . .
C6A C7 C6A C5 -49.3(17) 11 .
C5A C5 C6A C6 -170(5) . .
C5A C5 C6A C6 -4(4) 11 .
C12 C5 C6A C6 -101(3) . .
C6A C5 C6A C6 3(3) 11 .
C5A C5 C6A C5A 165(6) 11 .
C6 C5 C6A C5A 170(5) . .
C12 C5 C6A C5A 69(3) . .
C6A C5 C6A C5A 172(3) 11 .
C5A C5 C6A C6A -172(3) . 11
C5A C5 C6A C6A -7(3) 11 11
C6 C5 C6A C6A -3(3) . 11
C12 C5 C6A C6A -103.4(10) . 11
C5A C5 C6A C7 -123(3) . .
C5A C5 C6A C7 42(3) 11 .
C6 C5 C6A C7 47(2) . .
C12 C5 C6A C7 -54.3(17) . .
C6A C5 C6A C7 49.1(17) 11 .
